data_1565184
loop_
_publ_author_name
'Feng, Zhongtao'
'Chong, Yuanyuan'
'Tang, Shuxuan'
'Fang, Yong'
'Zhao, Yue'
'Jiang, Jun'
'Wang, Xinping'

_publ_section_title
;
 A stable triplet diradical emitter
;
_journal_name_full 'Chemical Science'
_journal_paper_doi 10.1039/D1SC04486A
_journal_year 2021
_chemical_formula_moiety 'C40 H4 B2 Br2 F20 O4'
_chemical_formula_sum 'C40 H4 B2 Br2 F20 O4'
_chemical_formula_weight 1109.87
_space_group_crystal_system triclinic
_space_group_IT_number 2
_space_group_name_Hall '-P 1'
_space_group_name_H-M_alt 'P -1'
_atom_sites_solution_hydrogens geom
_audit_creation_date 2020-09-03
_audit_creation_method
;
Olex2 1.3
(compiled 2020.07.31 svn.rc2a77460 for OlexSys, GUI svn.r6145)
;
_audit_update_record
;
2021-04-24 deposited with the CCDC.	2021-11-05 downloaded from the CCDC.
;
_cell_angle_alpha 65.579(2)
_cell_angle_beta 79.789(2)
_cell_angle_gamma 78.572(2)
_cell_formula_units_Z 1
_cell_length_a 9.4968(4)
_cell_length_b 12.6034(7)
_cell_length_c 12.6524(6)
_cell_measurement_reflns_used 4045
_cell_measurement_temperature 196
_cell_measurement_theta_max 26.48
_cell_measurement_theta_min 2.60
_cell_volume 1343.83(12)
_computing_cell_refinement 'SAINT v8.37A (Bruker, 2015)'
_computing_data_reduction 'SAINT v8.37A (Bruker, 2015)'
_computing_molecular_graphics 'Olex2 1.3 (Dolomanov et al., 2009)'
_computing_publication_material 'Olex2 1.3 (Dolomanov et al., 2009)'
_computing_structure_refinement 'SHELXL 2018/3 (Sheldrick, 2015)'
_computing_structure_solution 'SHELXT 2014/5 (Sheldrick, 2014)'
_diffrn_ambient_temperature 196
_diffrn_measured_fraction_theta_full 0.989
_diffrn_measured_fraction_theta_max 0.990
_diffrn_measurement_device_type 'Bruker APEX-II CCD'
_diffrn_measurement_method '\f and \w scans'
_diffrn_radiation_type MoK\a
_diffrn_radiation_wavelength 0.71073
_diffrn_reflns_av_R_equivalents 0.0321
_diffrn_reflns_av_unetI/netI 0.0488
_diffrn_reflns_Laue_measured_fraction_full 0.989
_diffrn_reflns_Laue_measured_fraction_max 0.990
_diffrn_reflns_limit_h_max 12
_diffrn_reflns_limit_h_min -10
_diffrn_reflns_limit_k_max 16
_diffrn_reflns_limit_k_min -16
_diffrn_reflns_limit_l_max 16
_diffrn_reflns_limit_l_min -16
_diffrn_reflns_number 12607
_diffrn_reflns_point_group_measured_fraction_full 0.989
_diffrn_reflns_point_group_measured_fraction_max 0.990
_diffrn_reflns_theta_full 25.242
_diffrn_reflns_theta_max 27.482
_diffrn_reflns_theta_min 2.604
_diffrn_source_current 40.0
_diffrn_source_power 2.0
_diffrn_source_voltage 50.0
_diffrn_standards_number 0
_exptl_absorpt_coefficient_mu 1.610
_exptl_absorpt_correction_T_max 0.7456
_exptl_absorpt_correction_T_min 0.6744
_exptl_absorpt_correction_type none
_exptl_absorpt_process_details
;
SADABS-2016/2 (Bruker,2016/2) was used for absorption correction.
wR2(int) was 0.0764 before and 0.0402 after correction.
The Ratio of minimum to maximum transmission is 0.9045.
The \l/2 correction factor is Not present.
;
_exptl_crystal_colour red
_exptl_crystal_colour_primary red
_exptl_crystal_density_diffrn 1.371
_exptl_crystal_description needle
_exptl_crystal_F_000 536
_exptl_crystal_size_max 0.2
_exptl_crystal_size_mid 0.2
_exptl_crystal_size_min 0.1
_refine_diff_density_max 0.363
_refine_diff_density_min -0.646
_refine_diff_density_rms 0.049
_refine_ls_extinction_method none
_refine_ls_goodness_of_fit_ref 1.040
_refine_ls_hydrogen_treatment constr
_refine_ls_matrix_type full
_refine_ls_number_parameters 307
_refine_ls_number_reflns 6119
_refine_ls_number_restraints 0
_refine_ls_restrained_S_all 1.040
_refine_ls_R_factor_all 0.0595
_refine_ls_R_factor_gt 0.0395
_refine_ls_shift/su_max 0.000
_refine_ls_shift/su_mean 0.000
_refine_ls_structure_factor_coef Fsqd
_refine_ls_weighting_details 'w=1/[\s^2^(Fo^2^)+(0.0428P)^2^+0.2516P] where P=(Fo^2^+2Fc^2^)/3'
_refine_ls_weighting_scheme calc
_refine_ls_wR_factor_gt 0.0957
_refine_ls_wR_factor_ref 0.1035
_reflns_Friedel_coverage 0.000
_reflns_number_gt 4366
_reflns_number_total 6119
_reflns_threshold_expression 'I > 2\s(I)'
_cod_data_source_file d1sc04486a2.cif
_cod_data_source_block 200903fzt01_0m_a_sq
_cod_database_code 1565184
_shelx_shelxl_version_number 2018/3
_shelx_space_group_comment
;
The symmetry employed for this shelxl refinement is uniquely defined
by the following loop, which should always be used as a source of
symmetry information in preference to the above space-group names.
They are only intended as comments.
;
_shelx_estimated_absorpt_t_max 0.856
_shelx_estimated_absorpt_t_min 0.739
_olex2_refinement_description
;
1. Fixed Uiso
 At 1.2 times of:
  All C(H) groups
2.a Aromatic/amide H refined with riding coordinates:
 C4(H4), C6(H6)
;
_olex2_submission_special_instructions 'No special instructions were received'

loop_
_space_group_symop_operation_xyz
'x, y, z'
'-x, -y, -z'

loop_
_atom_site_label
_atom_site_type_symbol
_atom_site_fract_x
_atom_site_fract_y
_atom_site_fract_z
_atom_site_U_iso_or_equiv
_atom_site_adp_type
_atom_site_occupancy
_atom_site_site_symmetry_order
_atom_site_calc_flag
_atom_site_refinement_flags_posn
_atom_site_refinement_flags_adp
_atom_site_refinement_flags_occupancy
_atom_site_disorder_assembly
_atom_site_disorder_group
B1 B 0.2179(3) 0.3343(2) 0.3040(2) 0.0340(6) Uani 1 1 d . . . . .
Br1 Br -0.15163(3) 0.11485(3) 0.87720(2) 0.05986(12) Uani 1 1 d . . . . .
C1 C 0.1319(2) 0.16139(19) 0.34780(18) 0.0317(5) Uani 1 1 d . . . . .
C2 C 0.0949(2) 0.19055(19) 0.44547(18) 0.0315(5) Uani 1 1 d . . . . .
C3 C 0.0173(2) 0.11908(19) 0.54973(18) 0.0305(5) Uani 1 1 d . . . . .
C4 C -0.0218(2) 0.1487(2) 0.64714(19) 0.0369(5) Uani 1 1 d . . . . .
H4 H 0.002559 0.219011 0.645398 0.044 Uiso 1 1 calc R U . . .
C5 C -0.0963(3) 0.0748(2) 0.74604(18) 0.0382(5) Uani 1 1 d . . . . .
C6 C -0.1329(2) -0.0279(2) 0.75065(18) 0.0372(5) Uani 1 1 d . . . . .
H6 H -0.183851 -0.077797 0.819198 0.045 Uiso 1 1 calc R U . . .
C7 C -0.0944(2) -0.05772(19) 0.65377(18) 0.0309(5) Uani 1 1 d . . . . .
C8 C -0.0190(2) 0.01505(19) 0.55022(17) 0.0295(5) Uani 1 1 d . . . . .
C9 C 0.3863(2) 0.3329(2) 0.31064(19) 0.0363(5) Uani 1 1 d . . . . .
C10 C 0.4625(3) 0.4283(2) 0.2534(2) 0.0407(6) Uani 1 1 d . . . . .
C11 C 0.6061(3) 0.4233(2) 0.2643(2) 0.0460(6) Uani 1 1 d . . . . .
C12 C 0.6788(3) 0.3210(3) 0.3348(2) 0.0530(7) Uani 1 1 d . . . . .
C13 C 0.6102(3) 0.2245(3) 0.3935(2) 0.0554(7) Uani 1 1 d . . . . .
C14 C 0.4672(3) 0.2320(2) 0.3794(2) 0.0468(6) Uani 1 1 d . . . . .
C15 C 0.1286(2) 0.4569(2) 0.22413(19) 0.0350(5) Uani 1 1 d . . . . .
C16 C 0.1462(3) 0.4949(2) 0.1040(2) 0.0453(6) Uani 1 1 d . . . . .
C17 C 0.0728(4) 0.5972(2) 0.0309(2) 0.0545(7) Uani 1 1 d . . . . .
C18 C -0.0250(3) 0.6663(2) 0.0782(3) 0.0562(8) Uani 1 1 d . . . . .
C19 C -0.0449(3) 0.6334(2) 0.1961(3) 0.0488(6) Uani 1 1 d . . . . .
C20 C 0.0318(3) 0.5301(2) 0.2669(2) 0.0412(6) Uani 1 1 d . . . . .
F1 F 0.39746(16) 0.53208(13) 0.18419(14) 0.0565(4) Uani 1 1 d . . . . .
F2 F 0.67297(17) 0.51891(15) 0.20712(14) 0.0635(5) Uani 1 1 d . . . . .
F3 F 0.81901(16) 0.31570(18) 0.34663(16) 0.0764(6) Uani 1 1 d . . . . .
F4 F 0.68213(19) 0.12303(17) 0.46220(18) 0.0872(7) Uani 1 1 d . . . . .
F5 F 0.40541(16) 0.13288(13) 0.43857(15) 0.0635(5) Uani 1 1 d . . . . .
F6 F 0.2428(2) 0.43094(14) 0.05304(12) 0.0646(5) Uani 1 1 d . . . . .
F7 F 0.0949(2) 0.62952(16) -0.08512(13) 0.0803(6) Uani 1 1 d . . . . .
F8 F -0.0970(2) 0.76655(15) 0.00836(17) 0.0856(6) Uani 1 1 d . . . . .
F9 F -0.13832(19) 0.70111(15) 0.24316(16) 0.0725(5) Uani 1 1 d . . . . .
F10 F 0.00803(18) 0.50617(14) 0.38191(13) 0.0595(4) Uani 1 1 d . . . . .
O1 O 0.20227(16) 0.23857(13) 0.26249(12) 0.0348(4) Uani 1 1 d . . . . .
O2 O 0.14051(16) 0.28781(13) 0.42837(12) 0.0337(3) Uani 1 1 d . . . . .

loop_
_atom_site_aniso_label
_atom_site_aniso_U_11
_atom_site_aniso_U_22
_atom_site_aniso_U_33
_atom_site_aniso_U_23
_atom_site_aniso_U_13
_atom_site_aniso_U_12
B1 0.0355(14) 0.0350(14) 0.0294(12) -0.0092(11) -0.0006(10) -0.0104(11)
Br1 0.0808(2) 0.0694(2) 0.04130(15) -0.03338(14) 0.01847(13) -0.03285(17)
C1 0.0287(11) 0.0337(12) 0.0273(10) -0.0065(9) -0.0011(9) -0.0063(9)
C2 0.0276(11) 0.0321(12) 0.0325(11) -0.0093(9) -0.0035(9) -0.0064(9)
C3 0.0264(11) 0.0334(12) 0.0285(10) -0.0098(9) -0.0020(8) -0.0031(9)
C4 0.0377(12) 0.0386(13) 0.0336(11) -0.0138(10) 0.0003(10) -0.0081(10)
C5 0.0411(13) 0.0478(14) 0.0282(11) -0.0181(10) 0.0030(10) -0.0100(11)
C6 0.0385(13) 0.0406(13) 0.0275(10) -0.0087(10) 0.0020(9) -0.0096(11)
C7 0.0288(11) 0.0325(12) 0.0285(10) -0.0094(9) -0.0035(9) -0.0030(9)
C8 0.0256(10) 0.0326(11) 0.0270(10) -0.0094(9) -0.0022(8) -0.0026(9)
C9 0.0341(12) 0.0386(13) 0.0330(11) -0.0103(10) -0.0032(10) -0.0067(10)
C10 0.0397(13) 0.0431(14) 0.0346(12) -0.0086(11) -0.0049(10) -0.0091(11)
C11 0.0378(13) 0.0593(17) 0.0416(13) -0.0172(12) 0.0023(11) -0.0203(13)
C12 0.0297(13) 0.076(2) 0.0520(15) -0.0226(15) -0.0056(12) -0.0093(13)
C13 0.0372(14) 0.0574(18) 0.0560(16) -0.0066(14) -0.0131(13) -0.0002(13)
C14 0.0379(14) 0.0458(15) 0.0475(14) -0.0077(12) -0.0029(11) -0.0110(12)
C15 0.0338(12) 0.0364(13) 0.0351(11) -0.0110(10) -0.0032(10) -0.0128(10)
C16 0.0543(16) 0.0402(14) 0.0385(13) -0.0105(11) -0.0055(12) -0.0106(12)
C17 0.080(2) 0.0437(16) 0.0391(13) -0.0053(12) -0.0213(14) -0.0180(15)
C18 0.0696(19) 0.0351(15) 0.0582(17) -0.0042(13) -0.0304(15) -0.0052(14)
C19 0.0454(15) 0.0368(14) 0.0641(17) -0.0184(13) -0.0091(13) -0.0053(12)
C20 0.0410(13) 0.0419(14) 0.0397(12) -0.0127(11) -0.0037(11) -0.0117(11)
F1 0.0491(9) 0.0441(9) 0.0636(10) -0.0009(7) -0.0112(8) -0.0191(7)
F2 0.0487(9) 0.0749(11) 0.0655(10) -0.0175(9) 0.0000(8) -0.0335(8)
F3 0.0324(8) 0.1081(15) 0.0817(12) -0.0248(11) -0.0131(8) -0.0157(9)
F4 0.0517(11) 0.0732(12) 0.1021(15) 0.0029(11) -0.0318(10) 0.0050(9)
F5 0.0465(9) 0.0422(9) 0.0777(11) 0.0038(8) -0.0135(8) -0.0080(7)
F6 0.0912(13) 0.0546(10) 0.0367(8) -0.0140(7) 0.0026(8) -0.0025(9)
F7 0.1353(18) 0.0606(11) 0.0369(8) -0.0047(8) -0.0268(10) -0.0127(11)
F8 0.1126(16) 0.0465(10) 0.0839(13) -0.0041(9) -0.0528(12) 0.0085(10)
F9 0.0679(11) 0.0515(10) 0.0880(13) -0.0266(9) -0.0081(10) 0.0120(9)
F10 0.0715(11) 0.0545(9) 0.0416(8) -0.0170(7) 0.0021(7) 0.0039(8)
O1 0.0382(9) 0.0340(9) 0.0287(7) -0.0078(6) 0.0017(7) -0.0118(7)
O2 0.0362(8) 0.0348(8) 0.0296(7) -0.0103(6) -0.0011(6) -0.0112(7)

loop_
_atom_type_symbol
_atom_type_description
_atom_type_scat_dispersion_real
_atom_type_scat_dispersion_imag
_atom_type_scat_source
C C 0.0033 0.0016 'International Tables Vol C Tables 4.2.6.8 and 6.1.1.4'
H H 0.0000 0.0000 'International Tables Vol C Tables 4.2.6.8 and 6.1.1.4'
B B 0.0013 0.0007 'International Tables Vol C Tables 4.2.6.8 and 6.1.1.4'
Br Br -0.2901 2.4595 'International Tables Vol C Tables 4.2.6.8 and 6.1.1.4'
F F 0.0171 0.0103 'International Tables Vol C Tables 4.2.6.8 and 6.1.1.4'
O O 0.0106 0.0060 'International Tables Vol C Tables 4.2.6.8 and 6.1.1.4'

loop_
_geom_angle_atom_site_label_1
_geom_angle_atom_site_label_2
_geom_angle_atom_site_label_3
_geom_angle
_geom_angle_site_symmetry_1
_geom_angle_site_symmetry_3
_geom_angle_publ_flag
C9 B1 C15 117.74(18) . . ?
O1 B1 C9 109.5(2) . . ?
O1 B1 C15 108.09(18) . . ?
O2 B1 C9 109.20(18) . . ?
O2 B1 C15 110.09(19) . . ?
O2 B1 O1 100.90(16) . . ?
C2 C1 C7 122.08(19) . 2_556 ?
O1 C1 C2 112.08(19) . . ?
O1 C1 C7 125.8(2) . 2_556 ?
C1 C2 C3 122.3(2) . . ?
O2 C2 C1 111.89(18) . . ?
O2 C2 C3 125.8(2) . . ?
C4 C3 C2 122.5(2) . . ?
C4 C3 C8 121.15(19) . . ?
C8 C3 C2 116.4(2) . . ?
C3 C4 H4 120.3 . . ?
C5 C4 C3 119.5(2) . . ?
C5 C4 H4 120.3 . . ?
C4 C5 Br1 119.86(19) . . ?
C6 C5 Br1 118.83(17) . . ?
C6 C5 C4 121.3(2) . . ?
C5 C6 H6 120.3 . . ?
C5 C6 C7 119.4(2) . . ?
C7 C6 H6 120.3 . . ?
C6 C7 C1 122.05(19) . 2_556 ?
C6 C7 C8 121.6(2) . . ?
C8 C7 C1 116.3(2) . 2_556 ?
C3 C8 C8 121.4(2) . 2_556 ?
C7 C8 C3 117.0(2) . . ?
C7 C8 C8 121.5(2) . 2_556 ?
C10 C9 B1 125.6(2) . . ?
C14 C9 B1 120.5(2) . . ?
C14 C9 C10 113.9(2) . . ?
C11 C10 C9 123.4(2) . . ?
F1 C10 C9 120.4(2) . . ?
F1 C10 C11 116.2(2) . . ?
C12 C11 C10 119.5(2) . . ?
F2 C11 C10 120.4(2) . . ?
F2 C11 C12 120.2(2) . . ?
C11 C12 C13 120.0(2) . . ?
F3 C12 C11 119.8(2) . . ?
F3 C12 C13 120.2(3) . . ?
C12 C13 C14 119.1(2) . . ?
F4 C13 C12 120.1(2) . . ?
F4 C13 C14 120.8(2) . . ?
C9 C14 C13 124.1(2) . . ?
F5 C14 C9 119.4(2) . . ?
F5 C14 C13 116.4(2) . . ?
C16 C15 B1 120.4(2) . . ?
C20 C15 B1 124.6(2) . . ?
C20 C15 C16 114.9(2) . . ?
C17 C16 C15 123.6(3) . . ?
F6 C16 C15 119.5(2) . . ?
F6 C16 C17 116.9(2) . . ?
C18 C17 C16 119.2(3) . . ?
F7 C17 C16 120.8(3) . . ?
F7 C17 C18 120.0(3) . . ?
C19 C18 C17 119.4(2) . . ?
F8 C18 C17 120.1(3) . . ?
F8 C18 C19 120.4(3) . . ?
C18 C19 C20 119.7(3) . . ?
F9 C19 C18 120.0(2) . . ?
F9 C19 C20 120.3(3) . . ?
C15 C20 C19 123.1(2) . . ?
F10 C20 C15 121.3(2) . . ?
F10 C20 C19 115.6(2) . . ?
C1 O1 B1 107.43(17) . . ?
C2 O2 B1 107.69(18) . . ?

loop_
_geom_bond_atom_site_label_1
_geom_bond_atom_site_label_2
_geom_bond_distance
_geom_bond_site_symmetry_2
_geom_bond_publ_flag
B1 C9 1.612(3) . ?
B1 C15 1.619(3) . ?
B1 O1 1.542(3) . ?
B1 O2 1.535(3) . ?
Br1 C5 1.888(2) . ?
C1 C2 1.399(3) . ?
C1 C7 1.429(3) 2_556 ?
C1 O1 1.300(2) . ?
C2 C3 1.425(3) . ?
C2 O2 1.302(3) . ?
C3 C4 1.400(3) . ?
C3 C8 1.417(3) . ?
C4 H4 0.9500 . ?
C4 C5 1.385(3) . ?
C5 C6 1.382(3) . ?
C6 H6 0.9500 . ?
C6 C7 1.394(3) . ?
C7 C8 1.416(3) . ?
C8 C8 1.439(4) 2_556 ?
C9 C10 1.391(3) . ?
C9 C14 1.378(3) . ?
C10 C11 1.381(3) . ?
C10 F1 1.336(3) . ?
C11 C12 1.360(4) . ?
C11 F2 1.341(3) . ?
C12 C13 1.361(4) . ?
C12 F3 1.352(3) . ?
C13 C14 1.381(4) . ?
C13 F4 1.342(3) . ?
C14 F5 1.351(3) . ?
C15 C16 1.380(3) . ?
C15 C20 1.375(4) . ?
C16 C17 1.376(4) . ?
C16 F6 1.354(3) . ?
C17 C18 1.375(4) . ?
C17 F7 1.339(3) . ?
C18 C19 1.361(4) . ?
C18 F8 1.339(3) . ?
C19 C20 1.385(4) . ?
C19 F9 1.343(3) . ?
C20 F10 1.344(3) . ?

loop_
_geom_torsion_atom_site_label_1
_geom_torsion_atom_site_label_2
_geom_torsion_atom_site_label_3
_geom_torsion_atom_site_label_4
_geom_torsion
_geom_torsion_site_symmetry_1
_geom_torsion_site_symmetry_2
_geom_torsion_site_symmetry_3
_geom_torsion_site_symmetry_4
_geom_torsion_publ_flag
B1 C9 C10 C11 178.2(2) . . . . ?
B1 C9 C10 F1 -1.2(4) . . . . ?
B1 C9 C14 C13 -177.4(3) . . . . ?
B1 C9 C14 F5 2.1(4) . . . . ?
B1 C15 C16 C17 179.3(2) . . . . ?
B1 C15 C16 F6 -2.4(3) . . . . ?
B1 C15 C20 C19 -178.7(2) . . . . ?
B1 C15 C20 F10 2.6(3) . . . . ?
Br1 C5 C6 C7 179.13(17) . . . . ?
C1 C2 C3 C4 -179.1(2) . . . . ?
C1 C2 C3 C8 1.0(3) . . . . ?
C1 C2 O2 B1 0.5(2) . . . . ?
C1 C7 C8 C3 179.12(19) 2_556 . . . ?
C1 C7 C8 C8 -0.8(4) 2_556 . . 2_556 ?
C2 C1 O1 B1 0.2(2) . . . . ?
C2 C3 C4 C5 -179.5(2) . . . . ?
C2 C3 C8 C7 179.13(19) . . . . ?
C2 C3 C8 C8 -1.0(4) . . . 2_556 ?
C3 C2 O2 B1 -179.9(2) . . . . ?
C3 C4 C5 Br1 -179.21(17) . . . . ?
C3 C4 C5 C6 0.0(4) . . . . ?
C4 C3 C8 C7 -0.8(3) . . . . ?
C4 C3 C8 C8 179.1(2) . . . 2_556 ?
C4 C5 C6 C7 -0.1(4) . . . . ?
C5 C6 C7 C1 -178.6(2) . . . 2_556 ?
C5 C6 C7 C8 -0.3(3) . . . . ?
C6 C7 C8 C3 0.7(3) . . . . ?
C6 C7 C8 C8 -179.2(2) . . . 2_556 ?
C7 C1 C2 C3 -0.1(3) 2_556 . . . ?
C7 C1 C2 O2 179.52(19) 2_556 . . . ?
C7 C1 O1 B1 -179.8(2) 2_556 . . . ?
C8 C3 C4 C5 0.5(3) . . . . ?
C9 B1 C15 C16 76.2(3) . . . . ?
C9 B1 C15 C20 -104.1(3) . . . . ?
C9 B1 O1 C1 115.18(19) . . . . ?
C9 B1 O2 C2 -115.7(2) . . . . ?
C9 C10 C11 C12 -0.4(4) . . . . ?
C9 C10 C11 F2 -179.7(2) . . . . ?
C10 C9 C14 C13 1.1(4) . . . . ?
C10 C9 C14 F5 -179.3(2) . . . . ?
C10 C11 C12 C13 0.2(4) . . . . ?
C10 C11 C12 F3 -179.5(3) . . . . ?
C11 C12 C13 C14 0.7(5) . . . . ?
C11 C12 C13 F4 179.4(3) . . . . ?
C12 C13 C14 C9 -1.4(5) . . . . ?
C12 C13 C14 F5 179.1(3) . . . . ?
C14 C9 C10 C11 -0.2(4) . . . . ?
C14 C9 C10 F1 -179.6(2) . . . . ?
C15 B1 C9 C10 0.0(4) . . . . ?
C15 B1 C9 C14 178.4(2) . . . . ?
C15 B1 O1 C1 -115.40(19) . . . . ?
C15 B1 O2 C2 113.6(2) . . . . ?
C15 C16 C17 C18 -0.7(4) . . . . ?
C15 C16 C17 F7 179.8(2) . . . . ?
C16 C15 C20 C19 1.1(3) . . . . ?
C16 C15 C20 F10 -177.6(2) . . . . ?
C16 C17 C18 C19 1.4(4) . . . . ?
C16 C17 C18 F8 179.7(2) . . . . ?
C17 C18 C19 C20 -0.9(4) . . . . ?
C17 C18 C19 F9 178.9(2) . . . . ?
C18 C19 C20 C15 -0.4(4) . . . . ?
C18 C19 C20 F10 178.4(2) . . . . ?
C20 C15 C16 C17 -0.5(4) . . . . ?
C20 C15 C16 F6 177.8(2) . . . . ?
F1 C10 C11 C12 179.0(2) . . . . ?
F1 C10 C11 F2 -0.2(4) . . . . ?
F2 C11 C12 C13 179.4(3) . . . . ?
F2 C11 C12 F3 -0.2(4) . . . . ?
F3 C12 C13 C14 -179.7(3) . . . . ?
F3 C12 C13 F4 -1.0(5) . . . . ?
F4 C13 C14 C9 179.9(3) . . . . ?
F4 C13 C14 F5 0.3(4) . . . . ?
F6 C16 C17 C18 -179.0(2) . . . . ?
F6 C16 C17 F7 1.4(4) . . . . ?
F7 C17 C18 C19 -179.0(2) . . . . ?
F7 C17 C18 F8 -0.8(4) . . . . ?
F8 C18 C19 C20 -179.2(2) . . . . ?
F8 C18 C19 F9 0.6(4) . . . . ?
F9 C19 C20 C15 179.8(2) . . . . ?
F9 C19 C20 F10 -1.5(3) . . . . ?
O1 B1 C9 C10 124.0(2) . . . . ?
O1 B1 C9 C14 -57.7(3) . . . . ?
O1 B1 C15 C16 -48.5(3) . . . . ?
O1 B1 C15 C20 131.3(2) . . . . ?
O1 B1 O2 C2 -0.4(2) . . . . ?
O1 C1 C2 C3 179.95(19) . . . . ?
O1 C1 C2 O2 -0.5(3) . . . . ?
O2 B1 C9 C10 -126.4(2) . . . . ?
O2 B1 C9 C14 52.0(3) . . . . ?
O2 B1 C15 C16 -157.8(2) . . . . ?
O2 B1 C15 C20 21.9(3) . . . . ?
O2 B1 O1 C1 0.1(2) . . . . ?
O2 C2 C3 C4 1.4(4) . . . . ?
O2 C2 C3 C8 -178.6(2) . . . . ?
